data_4075182
loop_
_publ_author_name
'Bolton, Paul D.'
'Clot, Eric'
'Adams, Nico'
'Dubberley, Stuart R.'
'Cowley, Andrew R.'
'Mountford, Philip'

_publ_section_title
;
 Experimental and DFT Studies of Cationic Imido Titanium Alkyls:&#x00A0;
 Agostic Interactions and C&#x2212;H Bond and Solvent Activation Reactions
 of Isolobal Analogues of Group 4 Metallocenium Cations
;
_journal_issue 11
_journal_name_full Organometallics
_journal_page_first 2806
_journal_paper_doi 10.1021/om060096r
_journal_volume 25
_journal_year 2006
_chemical_compound_source
;
?
;
_chemical_formula_moiety ' C33 H13 B1 Cl1 F20 N1 '
_chemical_formula_sum 'C33 H13 B Cl F20 N'
_chemical_formula_weight 849.70
_chemical_name_systematic
;                                      
 [PhNMe2(CH2Cl)][B(ArF)4]          
;
_space_group_IT_number 61
_symmetry_cell_setting orthorhombic
_symmetry_space_group_name_Hall '-P 2ac 2ab'
_symmetry_space_group_name_H-M 'P b c a'
_atom_sites_solution_hydrogens geom
_atom_sites_solution_primary direct
_cell_angle_alpha 90.00
_cell_angle_beta 90.00
_cell_angle_gamma 90.00
_cell_formula_units_Z 8
_cell_length_a 13.8835(2)
_cell_length_b 18.8229(3)
_cell_length_c 24.5280(5)
_cell_measurement_reflns_used 7675
_cell_measurement_temperature 150
_cell_measurement_theta_max 27.485
_cell_measurement_theta_min 2.910
_cell_volume 6409.85(19)
_computing_cell_refinement
; 
 Denzo/Scalepack (Otwinowski & Minor, 1996) 
;
_computing_data_collection
; 
 COLLECT (Nonius BV, 1997) 
;
_computing_data_reduction
; 
 Denzo/Scalepack (Otwinowski & Minor, 1996) 
;
_computing_molecular_graphics
; 
 CAMERON (Watkin et al 1996) 
;
_computing_publication_material
; 
 CRYSTALS (Watkin et al 2001) 
;
_computing_structure_refinement
; 
 CRYSTALS (Watkin et al 2001) 
;
_computing_structure_solution
; 
 SIR97 (Altomare et al, 1999) 
;
_diffrn_ambient_temperature 150
_diffrn_measured_fraction_theta_max 0.994
_diffrn_measurement_device_type
; 
Enraf Nonius Kappa CCD 
;
_diffrn_measurement_method '\f & \w scans'
_diffrn_radiation_monochromator graphite
_diffrn_radiation_type 'Mo K\a'
_diffrn_radiation_wavelength 0.71073
_diffrn_reflns_av_R_equivalents 0.02
_diffrn_reflns_limit_h_max 24
_diffrn_reflns_limit_h_min -24
_diffrn_reflns_limit_k_max 17
_diffrn_reflns_limit_k_min -17
_diffrn_reflns_limit_l_max 31
_diffrn_reflns_limit_l_min -31
_diffrn_reflns_number 14358
_diffrn_reflns_theta_max 27.48
_diffrn_reflns_theta_min 2.93
_diffrn_standards_decay_% 'not measured'
_diffrn_standards_interval_count 'not measured'
_diffrn_standards_interval_time 'not measured'
_diffrn_standards_number 'not measured'
_exptl_absorpt_coefficient_mu 0.265
_exptl_absorpt_correction_T_max 0.97
_exptl_absorpt_correction_T_min 0.94
_exptl_absorpt_correction_type multi-scan
_exptl_crystal_colour ' colourless '
_exptl_crystal_density_diffrn 1.761
_exptl_crystal_density_meas ?
_exptl_crystal_density_method none
_exptl_crystal_description ' plate '
_exptl_crystal_F_000 3363.970
_exptl_crystal_size_max 0.28
_exptl_crystal_size_mid 0.22
_exptl_crystal_size_min 0.10
_refine_diff_density_max 0.75
_refine_diff_density_min -0.60
_refine_ls_abs_structure_Flack none
_refine_ls_extinction_coef 196.2(263)
_refine_ls_extinction_method 'Larson 1970 Crystallographic Computing eq 22'
_refine_ls_goodness_of_fit_ref 1.0698
_refine_ls_hydrogen_treatment 'riding model'
_refine_ls_matrix_type full
_refine_ls_number_parameters 506
_refine_ls_number_reflns 3795
_refine_ls_number_restraints 0
_refine_ls_R_factor_gt 0.0372
_refine_ls_shift/su_max 0.000284
_refine_ls_structure_factor_coef F
_refine_ls_weighting_details
;
 Method= Tukey and Prince 
 W = [weight] * [1-(deltaF/6*sigmaF)^2]^2 
 
 0.443 0.145 0.157
;
_refine_ls_weighting_scheme calc
_refine_ls_wR_factor_ref 0.0396
_reflns_limit_h_max 24
_reflns_limit_h_min 0
_reflns_limit_k_max 17
_reflns_limit_k_min 0
_reflns_limit_l_max 31
_reflns_limit_l_min 0
_reflns_number_gt 3795
_reflns_number_total 7304
_reflns_threshold_expression >3.00\s(I)
_cod_data_source_file om060096rsi20060131_031028.cif
_cod_data_source_block compound_12-B(ArF)4
_cod_depositor_comments
;
The following automatic conversions were performed:

'_symmetry_cell_setting' value 'Orthorhombic ' changed to
'orthorhombic' according to
/home/saulius/struct/CIF-dictionaries/cif_core.dic dictionary named
'cif_core.dic' version 2.4.1 from 2010-06-29.

Automatic conversion script
Id: cif_fix_values 1715 2011-07-08 13:25:40Z adriana 

The following automatic conversions were performed:

'_exptl_crystal_density_meas' value 'not measured' was changed to '?'
- the value is perceived as not measured.

Automatic conversion script
Id: cif_fix_values 3008 2015-01-20 13:52:24Z robertas 

The following automatic conversions were performed:

'_atom_sites_solution_primary' value 'direct methods' was changed to
'direct'.

'_atom_sites_solution_hydrogens' value 'geometric' was changed to
'geom'.

Automatic conversion script
Id: cif_fix_values 6452 2018-10-05 10:23:21Z andrius 
;
_cod_original_cell_volume 6409.8(2)
_cod_original_sg_symbol_H-M 'P b c a '
_cod_original_formula_sum ' C33 H13 B1 Cl1 F20 N1 '
_cod_database_code 4075182

loop_
_symmetry_equiv_pos_as_xyz
x,y,z
-x,-y,-z
-x+1/2,y+1/2,z
x+1/2,-y+1/2,-z
x,-y+1/2,z+1/2
-x,y+1/2,-z+1/2
-x+1/2,-y,z+1/2
x+1/2,y,-z+1/2

loop_
_atom_site_label
_atom_site_type_symbol
_atom_site_fract_x
_atom_site_fract_y
_atom_site_fract_z
_atom_site_U_iso_or_equiv
_atom_site_occupancy
_atom_site_adp_type
N1 N 0.64688(14) 0.27223(19) -0.1057(1) 0.0368 1.0000 Uani
B1 B 0.81520(16) 0.2039(2) 0.13033(13) 0.0248 1.0000 Uani
Cl1 CL 0.64528(7) 0.10062(7) -0.15733(4) 0.0714 1.0000 Uani
C1 C 0.62343(18) 0.2275(3) -0.05316(12) 0.0449 1.0000 Uani
C2 C 0.6142(2) 0.3720(3) -0.10817(16) 0.0557 1.0000 Uani
C3 C 0.6156(2) 0.2183(3) -0.15387(14) 0.0505 1.0000 Uani
C4 C 0.72700(16) 0.2763(2) -0.11072(11) 0.0329 1.0000 Uani
C5 C 0.76894(17) 0.2135(2) -0.08118(12) 0.0409 1.0000 Uani
C6 C 0.84199(19) 0.2165(3) -0.08825(13) 0.0501 1.0000 Uani
C7 C 0.8728(2) 0.2805(3) -0.12377(14) 0.0519 1.0000 Uani
C8 C 0.8301(2) 0.3419(3) -0.15354(14) 0.0500 1.0000 Uani
C9 C 0.7573(2) 0.3404(2) -0.14723(12) 0.0413 1.0000 Uani
C10 C 0.85598(13) 0.09925(19) 0.12083(11) 0.0241 1.0000 Uani
C11 C 0.86110(14) 0.03508(19) 0.16444(11) 0.0253 1.0000 Uani
C12 C 0.89188(15) -0.0547(2) 0.16182(12) 0.0312 1.0000 Uani
C13 C 0.91858(15) -0.0866(2) 0.11305(13) 0.0331 1.0000 Uani
C14 C 0.91329(15) -0.0279(2) 0.06810(12) 0.0318 1.0000 Uani
C15 C 0.88200(15) 0.06201(19) 0.07255(11) 0.0279 1.0000 Uani
C16 C 0.73181(14) 0.17091(18) 0.1404(1) 0.0226 1.0000 Uani
C17 C 0.69544(14) 0.16707(19) 0.18966(11) 0.0241 1.0000 Uani
C18 C 0.62737(14) 0.1313(2) 0.19598(11) 0.0271 1.0000 Uani
C19 C 0.59041(15) 0.0982(2) 0.15164(12) 0.0304 1.0000 Uani
C20 C 0.62342(15) 0.10043(19) 0.10167(12) 0.0285 1.0000 Uani
C21 C 0.69229(14) 0.13301(18) 0.0976(1) 0.0241 1.0000 Uani
C22 C 0.84872(13) 0.26544(19) 0.18254(11) 0.0248 1.0000 Uani
C23 C 0.81330(15) 0.34638(19) 0.20150(11) 0.0273 1.0000 Uani
C24 C 0.83467(15) 0.40138(18) 0.24530(12) 0.0290 1.0000 Uani
C25 C 0.89696(16) 0.3788(2) 0.27156(12) 0.0329 1.0000 Uani
C26 C 0.93573(15) 0.3017(2) 0.25359(12) 0.0327 1.0000 Uani
C27 C 0.91207(14) 0.24812(19) 0.20955(11) 0.0271 1.0000 Uani
C28 C 0.82541(14) 0.27950(18) 0.07888(11) 0.0254 1.0000 Uani
C29 C 0.77328(15) 0.33275(19) 0.05272(11) 0.0277 1.0000 Uani
C30 C 0.78685(17) 0.3992(2) 0.01187(12) 0.0337 1.0000 Uani
C31 C 0.85481(19) 0.4166(2) -0.00459(12) 0.0376 1.0000 Uani
C32 C 0.90908(17) 0.3675(2) 0.02057(13) 0.0375 1.0000 Uani
C33 C 0.89334(15) 0.3028(2) 0.06143(12) 0.0300 1.0000 Uani
F1 F 0.83548(8) 0.06147(11) 0.21372(6) 0.0316 1.0000 Uani
F2 F 0.8935(1) -0.11168(12) 0.20604(7) 0.0442 1.0000 Uani
F3 F 0.9469(1) -0.17525(12) 0.10830(8) 0.0472 1.0000 Uani
F4 F 0.9364(1) -0.06020(13) 0.01910(7) 0.0439 1.0000 Uani
F5 F 0.87820(9) 0.11267(12) 0.02531(6) 0.0366 1.0000 Uani
F6 F 0.72572(8) 0.19895(11) 0.23646(6) 0.0305 1.0000 Uani
F7 F 0.59738(8) 0.12805(12) 0.24589(7) 0.0366 1.0000 Uani
F8 F 0.52361(9) 0.06516(13) 0.15669(8) 0.0445 1.0000 Uani
F9 F 0.58756(9) 0.07193(13) 0.05691(7) 0.0405 1.0000 Uani
F10 F 0.72181(8) 0.12831(11) 0.04694(6) 0.0305 1.0000 Uani
F11 F 0.75200(9) 0.37337(11) 0.17696(7) 0.0349 1.0000 Uani
F12 F 0.79532(9) 0.47619(11) 0.26288(7) 0.0391 1.0000 Uani
F13 F 0.9189(1) 0.43065(13) 0.31486(8) 0.0466 1.0000 Uani
F14 F 0.99593(9) 0.27613(13) 0.27934(8) 0.0473 1.0000 Uani
F15 F 0.95598(8) 0.17541(11) 0.19443(7) 0.0346 1.0000 Uani
F16 F 0.70362(8) 0.32147(11) 0.06521(7) 0.0335 1.0000 Uani
F17 F 0.7323(1) 0.44687(12) -0.01212(7) 0.0430 1.0000 Uani
F18 F 0.86863(11) 0.48038(13) -0.04413(7) 0.0518 1.0000 Uani
F19 F 0.9768(1) 0.38374(14) 0.00624(8) 0.0548 1.0000 Uani
F20 F 0.95002(8) 0.25855(12) 0.08535(7) 0.0384 1.0000 Uani
H11 H 0.64407 0.1613 -0.04992 0.0531 1.0000 Uiso
H12 H 0.64008 0.2679 -0.02195 0.0531 1.0000 Uiso
H13 H 0.57040 0.2233 -0.05254 0.0531 1.0000 Uiso
H21 H 0.6288 0.4043 -0.14285 0.0664 1.0000 Uiso
H22 H 0.6310 0.4110 -0.07640 0.0664 1.0000 Uiso
H23 H 0.5613 0.3663 -0.10698 0.0664 1.0000 Uiso
H31 H 0.6293 0.2523 -0.18823 0.0606 1.0000 Uiso
H32 H 0.5627 0.2179 -0.15029 0.0606 1.0000 Uiso
H51 H 0.74697 0.1668 -0.05516 0.0490 1.0000 Uiso
H61 H 0.87284 0.1711 -0.06721 0.0594 1.0000 Uiso
H71 H 0.9256 0.2827 -0.12797 0.0619 1.0000 Uiso
H81 H 0.8523 0.3880 -0.17985 0.0601 1.0000 Uiso
H91 H 0.7266 0.3851 -0.16881 0.0483 1.0000 Uiso

loop_
_atom_site_aniso_label
_atom_site_aniso_U_11
_atom_site_aniso_U_22
_atom_site_aniso_U_33
_atom_site_aniso_U_23
_atom_site_aniso_U_13
_atom_site_aniso_U_12
N1 0.0434(14) 0.0413(14) 0.0258(12) 0.0013(11) -0.0086(12) -0.0005(12)
B1 0.0272(16) 0.0239(15) 0.0232(16) 0.0002(12) -0.0009(13) 0.0019(13)
Cl1 0.1086(9) 0.0472(5) 0.0584(6) -0.0083(5) -0.0201(6) -0.0024(6)
C1 0.0454(19) 0.063(2) 0.0264(17) 0.0059(15) -0.0025(14) -0.0028(16)
C2 0.059(2) 0.050(2) 0.058(2) 0.0046(18) -0.0102(19) 0.0163(18)
C3 0.061(2) 0.054(2) 0.0371(19) -0.0043(16) -0.0120(17) -0.0049(18)
C4 0.0442(17) 0.0326(15) 0.0218(14) -0.0012(12) -0.0021(13) -0.0019(14)
C5 0.0478(19) 0.0481(19) 0.0269(15) 0.0085(14) 0.0033(14) 0.0041(16)
C6 0.054(2) 0.064(2) 0.0314(17) -0.0025(16) -0.0016(16) 0.0138(19)
C7 0.050(2) 0.073(3) 0.0327(18) -0.0124(18) 0.0049(16) -0.0045(19)
C8 0.067(3) 0.048(2) 0.0354(19) -0.0045(16) 0.0128(17) -0.0175(18)
C9 0.064(2) 0.0333(16) 0.0270(15) -0.0018(13) -0.0000(16) -0.0042(16)
C10 0.0180(13) 0.0258(13) 0.0286(14) -0.0001(11) -0.0015(11) -0.0017(11)
C11 0.0213(13) 0.0301(14) 0.0245(14) -0.0017(11) -0.0008(11) 0.0004(11)
C12 0.0274(15) 0.0302(15) 0.0360(16) 0.0061(13) -0.0055(12) 0.0011(12)
C13 0.0280(15) 0.0240(14) 0.0472(19) -0.0011(13) -0.0060(14) 0.0048(11)
C14 0.0271(15) 0.0318(15) 0.0365(16) -0.0100(13) 0.0013(12) 0.0010(12)
C15 0.0283(14) 0.0280(14) 0.0272(15) 0.0043(12) -0.0003(11) -0.0018(12)
C16 0.0247(14) 0.0204(12) 0.0226(13) 0.003(1) -0.003(1) 0.0045(11)
C17 0.0241(13) 0.0263(13) 0.0220(13) -0.0005(11) -0.0035(11) 0.0022(11)
C18 0.0267(14) 0.0291(14) 0.0255(14) 0.0019(12) 0.0053(11) 0.0041(12)
C19 0.0216(14) 0.0273(14) 0.0422(17) -0.0012(12) -0.0030(13) -0.0013(11)
C20 0.0290(15) 0.0257(13) 0.0308(15) -0.0018(12) -0.0110(12) 0.0021(11)
C21 0.0269(14) 0.0234(13) 0.0219(14) 0.0009(11) -0.0021(11) 0.0049(11)
C22 0.0227(13) 0.0265(13) 0.0251(13) 0.0013(11) 0.0011(11) -0.0037(11)
C23 0.0276(15) 0.0246(14) 0.0296(15) 0.0039(12) -0.0040(12) -0.0021(11)
C24 0.0354(16) 0.0207(13) 0.0309(15) -0.0002(12) 0.0012(12) -0.0022(11)
C25 0.0407(17) 0.0291(15) 0.0289(15) -0.0021(12) -0.0040(13) -0.0127(13)
C26 0.0269(15) 0.0360(15) 0.0351(16) 0.0015(14) -0.0084(13) -0.0072(13)
C27 0.0227(13) 0.0265(14) 0.0320(15) -0.0004(12) -0.0006(12) -0.0027(11)
C28 0.0289(14) 0.0222(13) 0.0252(14) -0.0002(11) -0.0011(11) 0.0004(11)
C29 0.0321(15) 0.0247(13) 0.0263(14) -0.0026(11) -0.0007(12) 0.0009(12)
C30 0.0488(19) 0.0242(14) 0.0281(15) 0.0026(12) -0.0073(14) 0.0030(13)
C31 0.061(2) 0.0252(15) 0.0262(15) 0.0053(12) 0.0043(15) -0.0087(14)
C32 0.0410(18) 0.0350(16) 0.0365(17) 0.0027(14) 0.0085(14) -0.0098(15)
C33 0.0315(16) 0.0272(14) 0.0314(15) 0.0027(12) 0.0018(12) 0.0025(12)
F1 0.0346(9) 0.0336(9) 0.0266(8) 0.0052(7) 0.0002(7) 0.0039(7)
F2 0.0508(11) 0.037(1) 0.0449(11) 0.0151(8) -0.0059(9) 0.0126(8)
F3 0.0490(11) 0.0311(9) 0.0616(13) -0.0042(9) -0.0053(9) 0.0150(8)
F4 0.0500(11) 0.042(1) 0.040(1) -0.0122(8) 0.0068(8) 0.0055(9)
F5 0.048(1) 0.0359(9) 0.0260(8) 0.0008(7) 0.0056(7) 0.0038(8)
F6 0.0302(8) 0.0408(9) 0.0205(8) -0.0020(7) -0.0018(6) -0.0027(7)
F7 0.0302(9) 0.0464(9) 0.0333(9) 0.0004(8) 0.0089(7) 0.0007(8)
F8 0.0238(9) 0.0525(11) 0.0573(12) -0.0054(9) 0.0014(8) -0.0084(8)
F9 0.0343(9) 0.048(1) 0.039(1) -0.0097(8) -0.0157(8) -0.0016(8)
F10 0.0353(9) 0.0355(9) 0.0207(8) -0.0026(7) -0.0002(7) -0.0001(7)
F11 0.0340(9) 0.0321(8) 0.0386(9) -0.0036(7) -0.0092(8) 0.0087(7)
F12 0.050(1) 0.0264(8) 0.041(1) -0.0077(7) -0.0009(8) 0.0027(8)
F13 0.0569(12) 0.041(1) 0.042(1) -0.0131(9) -0.0152(9) -0.0104(9)
F14 0.0347(9) 0.0527(11) 0.0544(12) -0.0066(9) -0.0211(9) -0.0026(8)
F15 0.0244(8) 0.0378(9) 0.042(1) -0.0054(7) -0.0057(7) 0.0041(7)
F16 0.0306(9) 0.0337(9) 0.0362(9) 0.0047(7) -0.0062(7) 0.0067(7)
F17 0.0613(12) 0.0303(9) 0.037(1) 0.0075(8) -0.0148(9) 0.0043(8)
F18 0.0804(14) 0.039(1) 0.036(1) 0.0149(8) 0.005(1) -0.013(1)
F19 0.0487(12) 0.0546(12) 0.0610(13) 0.015(1) 0.021(1) -0.0111(9)
F20 0.0272(9) 0.041(1) 0.047(1) 0.0093(8) 0.0045(8) -0.0002(7)

loop_
_atom_type_symbol
_atom_type_scat_dispersion_real
_atom_type_scat_dispersion_imag
_atom_type_scat_Cromer_Mann_a1
_atom_type_scat_Cromer_Mann_b1
_atom_type_scat_Cromer_Mann_a2
_atom_type_scat_Cromer_Mann_b2
_atom_type_scat_Cromer_Mann_a3
_atom_type_scat_Cromer_Mann_b3
_atom_type_scat_Cromer_Mann_a4
_atom_type_scat_Cromer_Mann_b4
_atom_type_scat_Cromer_Mann_c
_atom_type_scat_source
'C   ' 0.0033 0.0016 2.3100 20.8439 1.0200 10.2075 1.5886 0.5687 0.8650 51.6512 0.2156 International_Tables_Vol_IV_Table_2.2B
'H   ' 0.0000 0.0000 0.4930 10.5109 0.3229 26.1257 0.1402 3.1424 0.0408 57.7997 0.0030 International_Tables_Vol_IV_Table_2.2B
'B   ' 0.0000 0.0010 2.0545 23.2185 1.3326 1.0210 1.0979 60.3498 0.7068 0.1403 -0.1932 International_Tables_Vol_IV_Table_2.2B
'N   ' 0.0061 0.0033 12.2126 0.0057 3.1322 9.8933 2.0125 28.9975 1.1663 0.5826 -11.5290 International_Tables_Vol_IV_Table_2.2B
'F   ' 0.0140 0.0100 3.5392 10.2825 2.6412 4.2944 1.5170 0.2615 1.0243 26.1476 0.2776 International_Tables_Vol_IV_Table_2.2B
'Cl  ' 0.1484 0.1585 11.4604 0.0104 7.1964 1.1662 6.2556 18.5194 1.6455 47.7784 -9.5574 International_Tables_Vol_IV_Table_2.2B

loop_
_geom_angle_atom_site_label_1
_geom_angle_atom_site_label_2
_geom_angle_atom_site_label_3
_geom_angle
_geom_angle_publ_flag
C1 N1 C2 107.1(3) yes
C1 N1 C3 110.5(3) yes
C2 N1 C3 105.2(2) yes
C1 N1 C4 112.3(2) yes
C2 N1 C4 111.5(3) yes
C3 N1 C4 110.0(2) yes
C10 B1 C16 102.6(2) yes
C10 B1 C22 112.5(2) yes
C16 B1 C22 112.8(2) yes
C10 B1 C28 113.3(2) yes
C16 B1 C28 113.6(2) yes
C22 B1 C28 102.5(2) yes
N1 C3 Cl1 112.3(2) yes
N1 C4 C5 120.2(3) yes
N1 C4 C9 119.1(3) yes
C5 C4 C9 120.6(3) yes
C4 C5 C6 118.9(3) yes
C5 C6 C7 121.2(3) yes
C6 C7 C8 119.3(3) yes
C7 C8 C9 120.6(3) yes
C4 C9 C8 119.5(3) yes
B1 C10 C11 118.9(2) yes
B1 C10 C15 127.7(2) yes
C11 C10 C15 113.2(2) yes
C10 C11 C12 124.9(3) yes
C10 C11 F1 119.2(2) yes
C12 C11 F1 115.9(2) yes
C11 C12 C13 119.2(3) yes
C11 C12 F2 120.4(3) yes
C13 C12 F2 120.4(3) yes
C12 C13 C14 118.8(3) yes
C12 C13 F3 121.1(3) yes
C14 C13 F3 120.1(3) yes
C13 C14 C15 120.1(3) yes
C13 C14 F4 119.5(3) yes
C15 C14 F4 120.3(3) yes
C10 C15 C14 123.8(3) yes
C10 C15 F5 121.3(2) yes
C14 C15 F5 115.0(2) yes
B1 C16 C17 127.4(2) yes
B1 C16 C21 120.0(2) yes
C17 C16 C21 112.2(2) yes
C16 C17 C18 124.6(2) yes
C16 C17 F6 121.1(2) yes
C18 C17 F6 114.3(2) yes
C17 C18 C19 120.1(3) yes
C17 C18 F7 120.1(2) yes
C19 C18 F7 119.8(2) yes
C18 C19 C20 118.1(3) yes
C18 C19 F8 121.1(3) yes
C20 C19 F8 120.8(3) yes
C19 C20 C21 119.8(2) yes
C19 C20 F9 119.6(2) yes
C21 C20 F9 120.6(3) yes
C16 C21 C20 125.1(2) yes
C16 C21 F10 119.2(2) yes
C20 C21 F10 115.7(2) yes
B1 C22 C23 119.5(2) yes
B1 C22 C27 127.3(2) yes
C23 C22 C27 113.2(2) yes
C22 C23 C24 124.8(3) yes
C22 C23 F11 119.0(2) yes
C24 C23 F11 116.2(2) yes
C23 C24 C25 119.2(3) yes
C23 C24 F12 121.1(3) yes
C25 C24 F12 119.7(2) yes
C24 C25 C26 118.9(3) yes
C24 C25 F13 120.6(3) yes
C26 C25 F13 120.6(3) yes
C25 C26 C27 120.0(3) yes
C25 C26 F14 120.3(3) yes
C27 C26 F14 119.7(3) yes
C22 C27 C26 123.8(3) yes
C22 C27 F15 121.5(2) yes
C26 C27 F15 114.6(2) yes
B1 C28 C29 127.6(2) yes
B1 C28 C33 119.4(2) yes
C29 C28 C33 112.7(2) yes
C28 C29 C30 124.0(3) yes
C28 C29 F16 121.2(2) yes
C30 C29 F16 114.7(2) yes
C29 C30 C31 120.3(3) yes
C29 C30 F17 120.0(3) yes
C31 C30 F17 119.7(3) yes
C30 C31 C32 118.5(3) yes
C30 C31 F18 120.9(3) yes
C32 C31 F18 120.6(3) yes
C31 C32 C33 119.3(3) yes
C31 C32 F19 120.4(3) yes
C33 C32 F19 120.3(3) yes
C28 C33 C32 125.1(3) yes
C28 C33 F20 118.9(2) yes
C32 C33 F20 116.0(2) yes

loop_
_geom_bond_atom_site_label_1
_geom_bond_atom_site_label_2
_geom_bond_distance
_geom_bond_publ_flag
N1 C1 1.498(4) yes
N1 C2 1.516(4) yes
N1 C3 1.518(4) yes
N1 C4 1.514(4) yes
B1 C10 1.659(4) yes
B1 C16 1.653(4) yes
B1 C22 1.664(4) yes
B1 C28 1.653(4) yes
Cl1 C3 1.728(4) yes
C4 C5 1.381(4) yes
C4 C9 1.386(4) yes
C5 C6 1.386(5) yes
C6 C7 1.373(5) yes
C7 C8 1.380(5) yes
C8 C9 1.379(5) yes
C10 C11 1.395(4) yes
C10 C15 1.382(4) yes
C11 C12 1.376(4) yes
C11 F1 1.352(3) yes
C12 C13 1.371(4) yes
C12 F2 1.343(3) yes
C13 C14 1.374(4) yes
C13 F3 1.347(3) yes
C14 C15 1.385(4) yes
C14 F4 1.355(3) yes
C15 F5 1.357(3) yes
C16 C17 1.390(4) yes
C16 C21 1.389(4) yes
C17 C18 1.383(4) yes
C17 F6 1.356(3) yes
C18 C19 1.370(4) yes
C18 F7 1.349(3) yes
C19 C20 1.374(4) yes
C19 F8 1.344(3) yes
C20 C21 1.377(4) yes
C20 F9 1.348(3) yes
C21 F10 1.364(3) yes
C22 C23 1.387(4) yes
C22 C27 1.385(4) yes
C23 C24 1.378(4) yes
C23 F11 1.354(3) yes
C24 C25 1.374(4) yes
C24 F12 1.347(3) yes
C25 C26 1.368(4) yes
C25 F13 1.348(3) yes
C26 C27 1.385(4) yes
C26 F14 1.345(3) yes
C27 F15 1.356(3) yes
C28 C29 1.386(4) yes
C28 C33 1.387(4) yes
C29 C30 1.386(4) yes
C29 F16 1.356(3) yes
C30 C31 1.363(4) yes
C30 F17 1.356(3) yes
C31 C32 1.374(5) yes
C31 F18 1.339(3) yes
C32 C33 1.378(4) yes
C32 F19 1.342(4) yes
C33 F20 1.364(3) yes

loop_
_cod_related_entry_id
_cod_related_entry_database
_cod_related_entry_code
1 ChemSpider 30659815
